data_4062281
loop_
_publ_author_name
'Ionkin, Alex S.'
'Marshall, William J.'

_publ_section_title
;
 Synthesis and Unusual Thermal Behavior of (Lithium phosphino/amino)
 Difluorosilanes
;
_journal_issue 20
_journal_name_full Organometallics
_journal_page_first 4136
_journal_page_last 4144
_journal_paper_doi 10.1021/om0304412
_journal_volume 22
_journal_year 2003
_chemical_formula_sum 'C18 H25.5 F0.76 I0.14 Si0.36'
_chemical_formula_weight 284.25
_space_group_IT_number 57
_symmetry_cell_setting orthorhombic
_symmetry_space_group_name_Hall '-P 2c 2b'
_symmetry_space_group_name_H-M 'P b c m'
_cell_angle_alpha 90.0000(10)
_cell_angle_beta 90.0000(10)
_cell_angle_gamma 90.0000(10)
_cell_formula_units_Z 8
_cell_length_a 10.9666(10)
_cell_length_b 12.1283(10)
_cell_length_c 25.463(2)
_cell_measurement_temperature 293(2)
_cell_volume 3386.8(5)
_diffrn_ambient_temperature 293(2)
_exptl_crystal_density_diffrn 1.115
_cod_depositor_comments
;
The following automatic conversions were performed:
'_symmetry_cell_setting' value 'Orthorhombic' changed to 'orthorhombic'
according to '/home/saulius/struct/CIF-dictionaries/cif_core.dic'
dictionary named 'cif_core.dic' version 2.4.1 from 2010-06-29.

Automatic conversion script
Id: cif_fix_enum 1527 2010-12-29 10:47:43Z saulius 
;
_cod_original_formula_sum 'C18 H25.50 F0.76 I0.14 Si0.36'
_cod_database_code 4062281

loop_
_symmetry_equiv_pos_as_xyz
'x, y, z'
'-x, y+1/2, z'
'x, -y+1/2, z+1/2'
'-x, -y, z+1/2'
'-x, -y, -z'
'x, -y-1/2, -z'
'-x, y-1/2, -z-1/2'
'x, y, -z-1/2'

loop_
_atom_site_label
_atom_site_type_symbol
_atom_site_fract_x
_atom_site_fract_y
_atom_site_fract_z
_atom_site_U_iso_or_equiv
_atom_site_adp_type
_atom_site_occupancy
_atom_site_symmetry_multiplicity
_atom_site_calc_flag
_atom_site_refinement_flags
_atom_site_disorder_assembly
_atom_site_disorder_group
Si1 Si 0.18935(5) 0.02745(3) 0.2500 0.04440(17) Uani 1.792(5) 2 d SP . .
C1 C 0.2104(2) 0.19045(18) 0.2500 0.0288(4) Uani 1 2 d S . .
C2 C 0.21751(13) 0.24868(13) 0.20218(6) 0.0282(3) Uani 1 1 d . . .
C3 C 0.22592(15) 0.36297(13) 0.20306(6) 0.0320(3) Uani 1 1 d . . .
H3A H 0.2302 0.4016 0.1716 0.038 Uiso 1 1 calc R . .
C4 C 0.2280(2) 0.42024(19) 0.2500 0.0352(5) Uani 1 2 d S . .
H4 H 0.236(3) 0.503(2) 0.2500 0.043(7) Uiso 1 2 d S . .
C5 C 0.22128(14) 0.19075(12) 0.15010(6) 0.0284(3) Uani 1 1 d . . .
C6 C 0.11459(14) 0.17606(13) 0.12069(6) 0.0319(3) Uani 1 1 d . . .
C7 C 0.12183(15) 0.11993(13) 0.07291(6) 0.0355(4) Uani 1 1 d . . .
H7A H 0.0511 0.1097 0.0534 0.043 Uiso 1 1 calc R . .
C8 C 0.23025(16) 0.07918(14) 0.05375(6) 0.0358(4) Uani 1 1 d . . .
C9 C 0.33564(16) 0.09779(15) 0.08282(7) 0.0389(4) Uani 1 1 d . . .
H9A H 0.4098 0.0723 0.0699 0.047 Uiso 1 1 calc R . .
C10 C 0.33371(15) 0.15351(14) 0.13075(6) 0.0345(4) Uani 1 1 d . . .
C11 C -0.00717(16) 0.22234(15) 0.13846(8) 0.0431(4) Uani 1 1 d . . .
H11A H 0.0033 0.2508 0.1742 0.052 Uiso 1 1 calc R . .
C12 C -0.1068(2) 0.1350(2) 0.14010(13) 0.0805(8) Uani 1 1 d . . .
H12A H -0.0793 0.0731 0.1604 0.121 Uiso 1 1 calc R . .
H12B H -0.1253 0.1114 0.1050 0.121 Uiso 1 1 calc R . .
H12C H -0.1788 0.1655 0.1560 0.121 Uiso 1 1 calc R . .
C13 C -0.0450(3) 0.3182(2) 0.10374(13) 0.0856(9) Uani 1 1 d . . .
H13A H 0.0176 0.3736 0.1042 0.128 Uiso 1 1 calc R . .
H13B H -0.1198 0.3491 0.1166 0.128 Uiso 1 1 calc R . .
H13C H -0.0566 0.2925 0.0684 0.128 Uiso 1 1 calc R . .
C14 C 0.23437(18) 0.01993(15) 0.00105(7) 0.0425(4) Uani 1 1 d . . .
H14A H 0.1501 0.0039 -0.0093 0.051 Uiso 1 1 calc R . .
C15 C 0.2890(2) 0.09385(18) -0.04085(8) 0.0577(6) Uani 1 1 d . . .
H15A H 0.2905 0.0553 -0.0738 0.087 Uiso 1 1 calc R . .
H15B H 0.3707 0.1136 -0.0310 0.087 Uiso 1 1 calc R . .
H15C H 0.2406 0.1594 -0.0442 0.087 Uiso 1 1 calc R . .
C16 C 0.3021(2) -0.08910(16) 0.00385(8) 0.0552(5) Uani 1 1 d . . .
H16A H 0.2664 -0.1345 0.0306 0.083 Uiso 1 1 calc R . .
H16B H 0.3862 -0.0757 0.0121 0.083 Uiso 1 1 calc R . .
H16C H 0.2966 -0.1260 -0.0294 0.083 Uiso 1 1 calc R . .
C17 C 0.45311(16) 0.17710(16) 0.15918(7) 0.0452(5) Uani 1 1 d . . .
H17A H 0.4330 0.2070 0.1939 0.054 Uiso 1 1 calc R . .
C18 C 0.5261(2) 0.2640(2) 0.12989(12) 0.0724(8) Uani 1 1 d . . .
H18A H 0.4775 0.3292 0.1257 0.109 Uiso 1 1 calc R . .
H18B H 0.5487 0.2362 0.0960 0.109 Uiso 1 1 calc R . .
H18C H 0.5983 0.2816 0.1495 0.109 Uiso 1 1 calc R . .
C19 C 0.5310(2) 0.0748(2) 0.16735(10) 0.0654(6) Uani 1 1 d . . .
H19A H 0.4832 0.0186 0.1841 0.098 Uiso 1 1 calc R . .
H19B H 0.5996 0.0929 0.1891 0.098 Uiso 1 1 calc R . .
H19C H 0.5594 0.0484 0.1340 0.098 Uiso 1 1 calc R . .
F1 F 0.099(6) -0.001(2) 0.2970(11) 0.107(17) Uani 0.24(3) 1 d P . .
F3 F 0.185(4) -0.0349(17) 0.3036(6) 0.073(7) Uani 0.129(18) 1 d P . .
F2 F 0.283(2) -0.0217(6) 0.2908(7) 0.125(11) Uani 0.223(13) 1 d P . .
F4 F 0.0499(17) 0.0234(18) 0.273(2) 0.081(10) Uani 0.16(2) 1 d P . .
H1 H 0.299(3) -0.030(2) 0.2500 0.121(17) Uiso 2.00(19) 2 d SP . .

loop_
_atom_site_aniso_label
_atom_site_aniso_U_11
_atom_site_aniso_U_22
_atom_site_aniso_U_33
_atom_site_aniso_U_23
_atom_site_aniso_U_13
_atom_site_aniso_U_12
Si1 0.0718(3) 0.0309(2) 0.0305(2) 0.000 0.000 -0.00755(18)
C1 0.0325(11) 0.0281(10) 0.0258(10) 0.000 0.000 0.0007(8)
C2 0.0283(7) 0.0318(7) 0.0245(7) -0.0009(6) -0.0011(6) 0.0019(6)
C3 0.0380(8) 0.0322(8) 0.0259(7) 0.0040(6) 0.0000(6) 0.0013(6)
C4 0.0456(13) 0.0272(11) 0.0328(11) 0.000 0.000 0.0014(10)
C5 0.0351(8) 0.0280(7) 0.0221(7) 0.0007(6) -0.0006(6) 0.0003(6)
C6 0.0340(8) 0.0313(7) 0.0303(8) 0.0008(6) -0.0014(6) -0.0018(6)
C7 0.0385(9) 0.0365(8) 0.0316(8) -0.0014(6) -0.0072(7) -0.0033(7)
C8 0.0466(9) 0.0340(8) 0.0268(8) -0.0019(6) -0.0022(7) -0.0008(7)
C9 0.0397(9) 0.0443(9) 0.0328(8) -0.0067(7) 0.0031(7) 0.0065(7)
C10 0.0358(9) 0.0382(8) 0.0297(8) -0.0034(6) -0.0026(6) 0.0045(7)
C11 0.0321(8) 0.0506(11) 0.0466(10) -0.0075(8) -0.0025(8) 0.0009(7)
C12 0.0417(12) 0.0850(18) 0.115(2) -0.0225(17) 0.0184(13) -0.0151(12)
C13 0.0707(17) 0.0815(18) 0.105(2) 0.0172(16) 0.0005(15) 0.0385(15)
C14 0.0517(10) 0.0458(10) 0.0300(8) -0.0102(7) -0.0042(8) 0.0005(8)
C15 0.0921(17) 0.0527(12) 0.0283(9) -0.0018(8) 0.0012(10) 0.0071(11)
C16 0.0838(15) 0.0407(10) 0.0410(10) -0.0093(8) 0.0027(10) 0.0047(10)
C17 0.0344(9) 0.0609(11) 0.0402(10) -0.0147(9) -0.0049(7) 0.0106(8)
C18 0.0511(13) 0.0548(13) 0.111(2) 0.0026(13) -0.0256(13) -0.0080(10)
C19 0.0507(13) 0.0678(14) 0.0778(16) 0.0086(12) -0.0194(11) 0.0107(11)
F1 0.19(4) 0.064(10) 0.069(10) -0.020(8) 0.063(16) -0.067(17)
F3 0.09(2) 0.095(12) 0.031(6) 0.009(5) -0.002(7) 0.005(13)
F2 0.20(2) 0.038(4) 0.140(13) -0.011(5) -0.117(15) 0.021(6)
F4 0.058(8) 0.069(7) 0.12(2) -0.010(9) 0.033(8) -0.031(5)

loop_
_geom_bond_atom_site_label_1
_geom_bond_atom_site_label_2
_geom_bond_distance
_geom_bond_site_symmetry_2
_geom_bond_publ_flag
Si1 F3 1.560(14) 8_556 ?
Si1 F3 1.560(14) . ?
Si1 F2 1.579(9) . ?
Si1 F2 1.579(9) 8_556 ?
Si1 F1 1.587(16) 8_556 ?
Si1 F1 1.588(16) . ?
Si1 F4 1.638(19) 8_556 ?
Si1 F4 1.638(19) . ?
Si1 C1 1.990(2) . ?
C1 C2 1.4098(18) . ?
C1 C2 1.4099(18) 8_556 ?
C2 C3 1.389(2) . ?
C2 C5 1.501(2) . ?
C3 C4 1.3826(19) . ?
C4 C3 1.3826(19) 8_556 ?
C5 C6 1.401(2) . ?
C5 C10 1.402(2) . ?
C6 C7 1.396(2) . ?
C6 C11 1.518(2) . ?
C7 C8 1.377(2) . ?
C8 C9 1.391(2) . ?
C8 C14 1.523(2) . ?
C9 C10 1.395(2) . ?
C10 C17 1.523(2) . ?
C11 C13 1.518(3) . ?
C11 C12 1.523(3) . ?
C14 C15 1.517(3) . ?
C14 C16 1.518(3) . ?
C17 C18 1.519(3) . ?
C17 C19 1.521(3) . ?
F1 F4 0.87(3) . ?
F1 F3 1.04(6) . ?
F3 F2 1.13(4) . ?
F4 F4 1.17(11) 8_556 ?
